data_2201204
loop_
_publ_author_name
'Liu, Guoqun'
'Yu, Wentao'
'Xue, Gang'
'Liu, Zhi'
'Fang, Qi'

_publ_section_title
;
 4,5-Bis(2-cyanoethylthio)-1,3-dithiol-2-one
;
_journal_issue 5
_journal_name_full 'Acta Crystallographica Section E'
_journal_page_first o514
_journal_page_last o516
_journal_paper_doi 10.1107/S1600536802005445
_journal_volume 58
_journal_year 2002
_chemical_formula_iupac 'C9 H8 N2 O S4'
_chemical_formula_moiety 'C9 H8 N2 O S4'
_chemical_formula_sum 'C9 H8 N2 O S4'
_chemical_formula_weight 288.41
_chemical_name_systematic
;
 4,5-Bis(2'-cyanoethylthio)-1,3-dithiole-2-one
;
_space_group_IT_number 14
_symmetry_cell_setting monoclinic
_symmetry_space_group_name_Hall '-P 2yn'
_symmetry_space_group_name_H-M 'P 1 21/n 1'
_atom_sites_solution_hydrogens geom
_atom_sites_solution_primary direct
_atom_sites_solution_secondary difmap
_cell_angle_alpha 90.00
_cell_angle_beta 93.539(12)
_cell_angle_gamma 90.00
_cell_formula_units_Z 4
_cell_length_a 9.0334(12)
_cell_length_b 10.0491(9)
_cell_length_c 13.860(2)
_cell_measurement_reflns_used 32
_cell_measurement_temperature 293(2)
_cell_measurement_theta_max 12.485
_cell_measurement_theta_min 4.919
_cell_volume 1255.8(3)
_computing_cell_refinement XSCANS
_computing_data_collection 'XSCANS (Bruker, 1996)'
_computing_data_reduction XSCANS
_computing_molecular_graphics 'PLATON (Spek, 2001)'
_computing_structure_refinement SHELXTL
_computing_structure_solution 'SHELXTL (Bruker, 1997)'
_diffrn_ambient_temperature 293(2)
_diffrn_measured_fraction_theta_full 1.000
_diffrn_measured_fraction_theta_max 1.000
_diffrn_measurement_device_type 'Bruker P4'
_diffrn_measurement_method \q/2\q
_diffrn_radiation_monochromator graphite
_diffrn_radiation_source 'fine-focus sealed tube'
_diffrn_radiation_type MoK\a
_diffrn_radiation_wavelength 0.71073
_diffrn_reflns_av_R_equivalents 0.0179
_diffrn_reflns_av_sigmaI/netI 0.0250
_diffrn_reflns_limit_h_max 11
_diffrn_reflns_limit_h_min -1
_diffrn_reflns_limit_k_max 13
_diffrn_reflns_limit_k_min -1
_diffrn_reflns_limit_l_max 18
_diffrn_reflns_limit_l_min -18
_diffrn_reflns_number 3815
_diffrn_reflns_theta_full 27.50
_diffrn_reflns_theta_max 27.50
_diffrn_reflns_theta_min 2.51
_diffrn_standards_decay_% 0
_diffrn_standards_interval_count 97
_diffrn_standards_number 3
_exptl_absorpt_coefficient_mu 0.735
_exptl_absorpt_correction_T_max .263
_exptl_absorpt_correction_T_min .236
_exptl_absorpt_correction_type '\p scan'
_exptl_absorpt_process_details '(XSCANS; Bruker, 1996)'
_exptl_crystal_colour pale_yellow
_exptl_crystal_density_diffrn 1.525
_exptl_crystal_density_method 'not measured'
_exptl_crystal_description prism
_exptl_crystal_F_000 592
_exptl_crystal_size_max .58
_exptl_crystal_size_mid .4
_exptl_crystal_size_min .3
_refine_diff_density_max 0.342
_refine_diff_density_min -0.291
_refine_ls_extinction_coef 0.013(3)
_refine_ls_extinction_expression Fc^*^=kFc[1+0.001xFc^2^\l^3^/sin(2\q)]^-1/4^
_refine_ls_extinction_method SHELXL97
_refine_ls_goodness_of_fit_ref 1.066
_refine_ls_hydrogen_treatment mixed
_refine_ls_matrix_type full
_refine_ls_number_parameters 146
_refine_ls_number_reflns 2889
_refine_ls_number_restraints 0
_refine_ls_restrained_S_all 1.066
_refine_ls_R_factor_all 0.0470
_refine_ls_R_factor_gt 0.0368
_refine_ls_shift/su_max <0.001
_refine_ls_shift/su_mean 0.000
_refine_ls_structure_factor_coef Fsqd
_refine_ls_weighting_details 'calc w = 1/[\s^2^(Fo^2^)+(0.1P)^2^] where P = (Fo^2^+2Fc^2^)/3'
_refine_ls_weighting_scheme calc
_refine_ls_wR_factor_gt 0.1295
_refine_ls_wR_factor_ref 0.1409
_reflns_number_gt 2399
_reflns_number_total 2889
_reflns_threshold_expression I>2\s(I)
_cod_data_source_file ww6011.cif
_cod_data_source_block I
_cod_original_sg_symbol_H-M 'P 21/n'
_cod_database_code 2201204
_cod_database_fobs_code 2201204

loop_
_symmetry_equiv_pos_as_xyz
'x, y, z'
'-x+1/2, y+1/2, -z+1/2'
'-x, -y, -z'
'x+1/2, -y+1/2, z+1/2'

loop_
_atom_site_label
_atom_site_fract_x
_atom_site_fract_y
_atom_site_fract_z
_atom_site_U_iso_or_equiv
_atom_site_adp_type
_atom_site_calc_flag
_atom_site_refinement_flags
_atom_site_occupancy
_atom_site_disorder_assembly
_atom_site_disorder_group
_atom_site_type_symbol
O1 0.2823(3) 0.2458(2) -0.20010(14) 0.0985(8) Uani d . 1 . . O
S1 0.18015(7) 0.28950(5) -0.02973(4) 0.0524(2) Uani d . 1 . . S
S2 0.34609(9) 0.48672(7) -0.13457(4) 0.0633(2) Uani d . 1 . . S
S3 0.12265(7) 0.47606(5) 0.13295(4) 0.04752(19) Uani d . 1 . . S
S4 0.33734(7) 0.69353(6) 0.01885(4) 0.0557(2) Uani d . 1 . . S
C1 0.2719(3) 0.3244(2) -0.13591(16) 0.0621(6) Uani d . 1 . . C
C2 0.2104(2) 0.44367(19) 0.02595(14) 0.0397(4) Uani d . 1 . . C
C3 0.2867(3) 0.5335(2) -0.02178(15) 0.0456(5) Uani d . 1 . . C
C4 0.1615(3) 0.3259(2) 0.20139(15) 0.0523(5) Uani d . 1 . . C
H4A 0.1038 0.3268 0.2581 0.063 Uiso calc R 1 . . H
H4B 0.1293 0.2500 0.1622 0.063 Uiso calc R 1 . . H
C5 0.3239(3) 0.3079(2) 0.23349(18) 0.0622(7) Uani d . 1 . . C
H5A 0.3370 0.2219 0.2646 0.075 Uiso calc R 1 . . H
H5B 0.3822 0.3084 0.1770 0.075 Uiso calc R 1 . . H
C6 0.3791(3) 0.4115(3) 0.30018(18) 0.0583(6) Uani d . 1 . . C
N1 0.4210(3) 0.4901(3) 0.3531(2) 0.0790(7) Uani d . 1 . . N
C7 0.2099(2) 0.7940(2) -0.05741(17) 0.0486(5) Uani d . 1 . . C
H7A 0.2009 0.7566 -0.1220 0.058 Uiso calc R 1 . . H
H7B 0.1126 0.7931 -0.0315 0.058 Uiso calc R 1 . . H
C8 0.2654(2) 0.9362(2) -0.06206(18) 0.0520(5) Uani d . 1 . . C
H8A 0.1906 0.9899 -0.0969 0.062 Uiso calc R 1 . . H
H8B 0.2787 0.9711 0.0031 0.062 Uiso calc R 1 . . H
C9 0.4044(3) 0.9486(2) -0.10888(17) 0.0542(5) Uani d . 1 . . C
N2 0.5146(3) 0.9590(3) -0.1431(2) 0.0823(8) Uani d . 1 . . N

loop_
_atom_site_aniso_label
_atom_site_aniso_U_11
_atom_site_aniso_U_22
_atom_site_aniso_U_33
_atom_site_aniso_U_12
_atom_site_aniso_U_13
_atom_site_aniso_U_23
O1 0.166(2) 0.0740(14) 0.0575(11) 0.0074(16) 0.0269(13) -0.0207(10)
S1 0.0724(4) 0.0365(3) 0.0488(3) -0.0038(2) 0.0081(3) -0.0051(2)
S2 0.0845(5) 0.0606(4) 0.0470(3) 0.0006(3) 0.0210(3) 0.0087(3)
S3 0.0590(3) 0.0417(3) 0.0426(3) 0.0063(2) 0.0086(2) -0.00028(19)
S4 0.0694(4) 0.0411(3) 0.0549(3) -0.0126(2) -0.0111(3) 0.0091(2)
C1 0.0927(18) 0.0533(13) 0.0412(11) 0.0096(13) 0.0125(11) -0.0020(10)
C2 0.0484(10) 0.0342(9) 0.0363(9) 0.0016(8) 0.0001(8) 0.0011(7)
C3 0.0545(12) 0.0399(10) 0.0421(10) -0.0015(9) 0.0010(9) 0.0034(8)
C4 0.0761(15) 0.0386(11) 0.0437(10) -0.0093(10) 0.0154(10) 0.0019(8)
C5 0.0893(18) 0.0461(12) 0.0523(12) 0.0203(12) 0.0144(12) 0.0101(10)
C6 0.0543(13) 0.0663(15) 0.0549(12) 0.0088(12) 0.0080(10) 0.0095(12)
N1 0.0636(14) 0.0956(19) 0.0762(16) -0.0086(14) -0.0070(12) -0.0021(15)
C7 0.0430(10) 0.0445(11) 0.0579(12) -0.0047(8) 0.0000(9) 0.0048(9)
C8 0.0486(12) 0.0401(11) 0.0678(13) 0.0022(9) 0.0080(10) 0.0007(10)
C9 0.0599(13) 0.0433(11) 0.0601(13) -0.0045(10) 0.0105(11) 0.0081(10)
N2 0.0807(17) 0.0785(17) 0.0917(18) -0.0140(13) 0.0374(15) 0.0053(14)

loop_
_atom_type_symbol
_atom_type_description
_atom_type_scat_dispersion_real
_atom_type_scat_dispersion_imag
_atom_type_scat_source
C C 0.0033 0.0016 'International Tables Vol C Tables 4.2.6.8 and 6.1.1.4'
H H 0.0000 0.0000 'International Tables Vol C Tables 4.2.6.8 and 6.1.1.4'
N N 0.0061 0.0033 'International Tables Vol C Tables 4.2.6.8 and 6.1.1.4'
O O 0.0106 0.0060 'International Tables Vol C Tables 4.2.6.8 and 6.1.1.4'
S S 0.1246 0.1234 'International Tables Vol C Tables 4.2.6.8 and 6.1.1.4'

loop_
_geom_angle_atom_site_label_1
_geom_angle_atom_site_label_2
_geom_angle_atom_site_label_3
_geom_angle
_geom_angle_publ_flag
C2 S1 C1 97.07(11) y
C3 S2 C1 96.91(10) y
C2 S3 C4 101.87(10) ?
C3 S4 C7 100.32(10) ?
O1 C1 S2 124.8(2) y
O1 C1 S1 123.3(2) y
S2 C1 S1 111.86(12) y
C3 C2 S1 116.91(17) y
C3 C2 S3 124.55(17) y
S1 C2 S3 118.15(11) y
C2 C3 S2 117.24(17) y
C2 C3 S4 126.35(19) y
S2 C3 S4 116.39(13) y
C5 C4 S3 114.00(16) ?
C5 C4 H4A 108.8 ?
S3 C4 H4A 108.8 ?
C5 C4 H4B 108.8 ?
S3 C4 H4B 108.8 ?
H4A C4 H4B 107.6 ?
C6 C5 C4 112.80(19) ?
C6 C5 H5A 109.0 ?
C4 C5 H5A 109.0 ?
C6 C5 H5B 109.0 ?
C4 C5 H5B 109.0 ?
H5A C5 H5B 107.8 ?
N1 C6 C5 178.7(3) ?
C8 C7 S4 110.40(15) ?
C8 C7 H7A 109.6 ?
S4 C7 H7A 109.6 ?
C8 C7 H7B 109.6 ?
S4 C7 H7B 109.6 ?
H7A C7 H7B 108.1 ?
C9 C8 C7 113.36(19) ?
C9 C8 H8A 108.9 ?
C7 C8 H8A 108.9 ?
C9 C8 H8B 108.9 ?
C7 C8 H8B 108.9 ?
H8A C8 H8B 107.7 ?
N2 C9 C8 178.2(3) ?

loop_
_geom_bond_atom_site_label_1
_geom_bond_atom_site_label_2
_geom_bond_site_symmetry_2
_geom_bond_distance
_geom_bond_publ_flag
O1 C1 . 1.198(3) y
S1 C2 . 1.745(2) y
S1 C1 . 1.768(2) y
S2 C3 . 1.748(2) y
S2 C1 . 1.763(3) y
S3 C2 . 1.755(2) y
S3 C4 . 1.805(2) y
S4 C3 . 1.756(2) y
S4 C7 . 1.820(2) y
C2 C3 . 1.335(3) y
C4 C5 . 1.517(4) y
C4 H4A . 0.9700 ?
C4 H4B . 0.9700 ?
C5 C6 . 1.460(4) y
C5 H5A . 0.9700 ?
C5 H5B . 0.9700 ?
C6 N1 . 1.127(4) y
C7 C8 . 1.516(3) y
C7 H7A . 0.9700 ?
C7 H7B . 0.9700 ?
C8 C9 . 1.454(3) y
C8 H8A . 0.9700 ?
C8 H8B . 0.9700 ?
C9 N2 . 1.134(3) y

loop_
_geom_hbond_atom_site_label_D
_geom_hbond_atom_site_label_H
_geom_hbond_atom_site_label_A
_geom_hbond_site_symmetry_A
_geom_hbond_distance_DH
_geom_hbond_distance_HA
_geom_hbond_distance_DA
_geom_hbond_angle_DHA
_geom_hbond_publ_flag
C5 H5A S3 2_545 0.969 2.861 3.830(2) 176.6 yes
C7 H7A O1 2_554 0.969 2.482 3.401(3) 158.0 yes
C8 H8A N1 4_464 0.969 2.498 3.340(3) 145.1 yes

loop_
_geom_torsion_atom_site_label_1
_geom_torsion_atom_site_label_2
_geom_torsion_atom_site_label_3
_geom_torsion_atom_site_label_4
_geom_torsion
C3 S2 C1 O1 -179.7(3)
C3 S2 C1 S1 -0.21(17)
C2 S1 C1 O1 179.9(3)
C2 S1 C1 S2 0.38(17)
C1 S1 C2 C3 -0.5(2)
C1 S1 C2 S3 172.73(13)
C4 S3 C2 C3 -140.2(2)
C4 S3 C2 S1 47.15(15)
S1 C2 C3 S2 0.4(3)
S3 C2 C3 S2 -172.32(11)
S1 C2 C3 S4 -177.97(12)
S3 C2 C3 S4 9.3(3)
C1 S2 C3 C2 -0.1(2)
C1 S2 C3 S4 178.44(14)
C7 S4 C3 C2 -106.9(2)
C7 S4 C3 S2 74.76(15)
C2 S3 C4 C5 67.85(18)
S3 C4 C5 C6 63.7(2)
C3 S4 C7 C8 -160.14(17)
S4 C7 C8 C9 65.0(2)

loop_
_cod_related_entry_id
_cod_related_entry_database
_cod_related_entry_code
1 ChemSpider 3467986
